data_1511374
loop_
_publ_author_name
'Lindemann, A.'
'Doech, M.'
'Hammerschmidt, A.'
'Krebs, B.'

_publ_section_title
;
 Na6 B10 Se18: a novel selenoborate with a 3D polymeric anion structure
;
_journal_name_full 'Solid State Sciences'
_journal_page_first 1449
_journal_page_last 1455
_journal_paper_doi 10.1016/S1293-2558(02)00035-3
_journal_volume 4
_journal_year 2002
_chemical_formula_sum 'B10 Na5.88 Se18'
_chemical_name_systematic 'Na5.88 B10 Se18'
_space_group_IT_number 142
_symmetry_space_group_name_Hall '-I 4bd 2c'
_symmetry_space_group_name_H-M 'I 41/a c d :2'
_cell_angle_alpha 90
_cell_angle_beta 90
_cell_angle_gamma 90
_cell_formula_units_Z 8
_cell_length_a 15.128
_cell_length_b 15.128
_cell_length_c 27.955
_cell_volume 6397.680
_citation_journal_id_ASTM SSSCFJ
_cod_data_source_file boron0-1_512.cif
_cod_data_source_block B10Na5.88Se18
_cod_original_cell_volume 6397.68
_cod_database_code 1511374

loop_
_symmetry_equiv_pos_as_xyz
x,y,z
-y+1/4,x+3/4,z+1/4
-x+1/2,-y,z+1/2
y+1/4,-x+1/4,z+3/4
x,-y,-z+1/2
y+1/4,x+3/4,-z+3/4
-x+1/2,y,-z
-y+1/4,-x+1/4,-z+1/4
-x,-y,-z
y-1/4,-x-3/4,-z-1/4
x-1/2,y,-z-1/2
-y-1/4,x-1/4,-z-3/4
-x,y,z-1/2
-y-1/4,-x-3/4,z-3/4
x-1/2,-y,z
y-1/4,x-1/4,z-1/4
x+1/2,y+1/2,z+1/2
-y+3/4,x+5/4,z+3/4
-x+1,-y+1/2,z+1
y+3/4,-x+3/4,z+5/4
x+1/2,-y+1/2,-z+1
y+3/4,x+5/4,-z+5/4
-x+1,y+1/2,-z+1/2
-y+3/4,-x+3/4,-z+3/4
-x+1/2,-y+1/2,-z+1/2
y+1/4,-x-1/4,-z+1/4
x,y+1/2,-z
-y+1/4,x+1/4,-z-1/4
-x+1/2,y+1/2,z
-y+1/4,-x-1/4,z-1/4
x,-y+1/2,z+1/2
y+1/4,x+1/4,z+1/4

loop_
_atom_site_label
_atom_site_type_symbol
_atom_site_fract_x
_atom_site_fract_y
_atom_site_fract_z
_atom_site_occupancy
_atom_site_U_iso_or_equiv
Se3 Se-2 0.43444 0.33249 0.25327 1 0.0
Na3 Na+1 0.2909 0.5409 0.125 1 0.0
Se5 Se-2 0.29325 0.5 0.25 1 0.0
Se1 Se-2 0.59119 0.3192 0.1687 1 0.0
Se4 Se-2 0.27581 0.35851 0.16556 1 0.0
B2 B+3 0.3718 0.4182 0.2078 1 0.0
Se2 Se-2 0.45929 0.49352 0.16719 1 0.0
Na1 Na+1 0.25 0.25 0.25 0.969 0.0
Na2 Na+1 0.5814 0.5 0.25 0.97 0.0
B1 B+3 0.5213 0.4043 0.125 1 0.0
B3 B+3 0.5 0.25 0.2089 1 0.0
